data_4029858
loop_
_publ_author_name
'Ishii, Akihiko'
'Aoki, Yutaro'
'Nakata, Norio'

_publ_section_title
;
 Synthesis of 4-Chalcogeno-1-aza-1,3-butadiene Derivatives by
 Intramolecular Cyano-Diels-Alder Reaction and Borane-Coordination-Induced
 Fluorescence Enhancement.
;
_journal_issue 17
_journal_name_full 'The Journal of organic chemistry'
_journal_page_first 7951
_journal_page_last 7960
_journal_paper_doi 10.1021/jo501103e
_journal_volume 79
_journal_year 2014
_chemical_formula_moiety 'C23 H15 N S'
_chemical_formula_sum 'C23 H15 N S'
_chemical_formula_weight 337.42
_chemical_name_systematic
; 
 ? 
;
_space_group_IT_number 14
_symmetry_cell_setting monoclinic
_symmetry_Int_Tables_number 14
_symmetry_space_group_name_Hall '-P 2yn'
_symmetry_space_group_name_H-M 'P 1 21/n 1'
_atom_sites_solution_hydrogens geom
_atom_sites_solution_primary direct
_atom_sites_solution_secondary difmap
_audit_creation_method SHELXL-97
_cell_angle_alpha 90.00
_cell_angle_beta 92.2430(10)
_cell_angle_gamma 90.00
_cell_formula_units_Z 8
_cell_length_a 11.8372(5)
_cell_length_b 8.0993(4)
_cell_length_c 33.8951(15)
_cell_measurement_temperature 100(2)
_cell_volume 3247.1(3)
_computing_cell_refinement 'Bruker SAINT'
_computing_data_collection 'Bruker SMART'
_computing_data_reduction 'Bruker SAINT'
_computing_molecular_graphics 'Yadokari-XG 2009 (Wakita, Nemoto et al., 2009)'
_computing_publication_material 'Yadokari-XG 2009 (Wakita, Nemoto et al., 2009)'
_computing_structure_refinement 'SHELXL-97 (Sheldrick, 1997)'
_computing_structure_solution 'SHELXS-97 (Sheldrick, 1990)'
_diffrn_ambient_temperature 100(2)
_diffrn_measured_fraction_theta_full 0.999
_diffrn_measured_fraction_theta_max 0.999
_diffrn_measurement_device_type 'CCD area detector'
_diffrn_measurement_method 'phi and omega scans'
_diffrn_radiation_monochromator graphite
_diffrn_radiation_source 'fine-focus sealed tube'
_diffrn_radiation_type MoK\a
_diffrn_radiation_wavelength 0.71073
_diffrn_reflns_av_R_equivalents 0.0320
_diffrn_reflns_av_sigmaI/netI 0.0363
_diffrn_reflns_limit_h_max 14
_diffrn_reflns_limit_h_min -14
_diffrn_reflns_limit_k_max 10
_diffrn_reflns_limit_k_min -8
_diffrn_reflns_limit_l_max 36
_diffrn_reflns_limit_l_min -42
_diffrn_reflns_number 19952
_diffrn_reflns_theta_full 26.50
_diffrn_reflns_theta_max 26.50
_diffrn_reflns_theta_min 1.80
_exptl_absorpt_coefficient_mu 0.203
_exptl_absorpt_correction_T_max 0.9194
_exptl_absorpt_correction_T_min 0.9016
_exptl_absorpt_correction_type empirical
_exptl_absorpt_process_details 'SADABS (Sheldrick, 1997)'
_exptl_crystal_colour yellow
_exptl_crystal_density_diffrn 1.380
_exptl_crystal_density_meas ?
_exptl_crystal_density_method 'not measured'
_exptl_crystal_description prism
_exptl_crystal_F_000 1408
_exptl_crystal_size_max 0.52
_exptl_crystal_size_mid 0.48
_exptl_crystal_size_min 0.42
_refine_diff_density_max 0.330
_refine_diff_density_min -0.301
_refine_diff_density_rms 0.056
_refine_ls_extinction_method none
_refine_ls_goodness_of_fit_ref 1.037
_refine_ls_hydrogen_treatment constr
_refine_ls_matrix_type full
_refine_ls_number_parameters 451
_refine_ls_number_reflns 6712
_refine_ls_number_restraints 0
_refine_ls_restrained_S_all 1.037
_refine_ls_R_factor_all 0.0531
_refine_ls_R_factor_gt 0.0435
_refine_ls_shift/su_max 0.002
_refine_ls_shift/su_mean 0.000
_refine_ls_structure_factor_coef Fsqd
_refine_ls_weighting_details 'calc w=1/[\s^2^(Fo^2^)+(0.0592P)^2^+1.1138P] where P=(Fo^2^+2Fc^2^)/3'
_refine_ls_weighting_scheme calc
_refine_ls_wR_factor_gt 0.1068
_refine_ls_wR_factor_ref 0.1141
_reflns_number_gt 5610
_reflns_number_total 6712
_reflns_threshold_expression >2sigma(I)
_cod_data_source_file jo501103e_si_002.cif
_cod_data_source_block 3a_(naka365)
_cod_depositor_comments
;Adding full bibliography for 4029858--4029863.cif.

The following automatic conversions were performed:

'_exptl_crystal_density_meas' value 'not measured' was changed to '?'
- the value is perceived as not measured.

Automatic conversion script
Id: cif_fix_values 3008 2015-01-20 13:52:24Z robertas 
;
_cod_original_sg_symbol_H-M 'P 21/n'
_cod_database_code 4029858

loop_
_symmetry_equiv_pos_as_xyz
'x, y, z'
'-x+1/2, y+1/2, -z+1/2'
'-x, -y, -z'
'x-1/2, -y-1/2, z-1/2'

loop_
_atom_site_label
_atom_site_type_symbol
_atom_site_fract_x
_atom_site_fract_y
_atom_site_fract_z
_atom_site_U_iso_or_equiv
_atom_site_adp_type
_atom_site_occupancy
_atom_site_symmetry_multiplicity
_atom_site_calc_flag
_atom_site_refinement_flags
S1 S 1.10951(3) 0.40887(5) 0.145830(12) 0.01961(12) Uani 1 1 d .
S2 S 0.63029(3) 0.05581(5) 0.147427(12) 0.02088(12) Uani 1 1 d .
C4 C 0.88350(13) 0.41292(19) 0.13190(5) 0.0171(3) Uani 1 1 d .
N2 N 0.30572(12) 0.06141(17) 0.11943(4) 0.0208(3) Uani 1 1 d .
C11 C 0.97513(14) 0.6562(2) 0.10696(5) 0.0180(3) Uani 1 1 d .
C10 C 0.88688(14) 0.42651(19) 0.05186(5) 0.0189(3) Uani 1 1 d .
N1 N 0.78851(12) 0.44025(17) 0.11366(4) 0.0189(3) Uani 1 1 d .
C28 C 0.48141(14) -0.1697(2) 0.10797(5) 0.0187(3) Uani 1 1 d .
C39 C 0.39530(14) 0.0721(2) 0.05602(5) 0.0202(4) Uani 1 1 d .
C1 C 0.99372(13) 0.4711(2) 0.11298(5) 0.0174(3) Uani 1 1 d .
C5 C 0.98922(14) 0.39204(19) 0.07215(5) 0.0177(3) Uani 1 1 d .
C27 C 0.40401(14) 0.0802(2) 0.13594(5) 0.0194(4) Uani 1 1 d .
C33 C 0.37422(14) -0.1902(2) 0.08967(5) 0.0198(3) Uani 1 1 d .
C17 C 0.80768(14) 0.5309(2) 0.07577(5) 0.0193(3) Uani 1 1 d .
H10 H 0.7351 0.5549 0.0608 0.023 Uiso 1 1 calc R
C3 C 0.90616(14) 0.3315(2) 0.16904(5) 0.0189(3) Uani 1 1 d .
H1 H 0.8481 0.2897 0.1849 0.023 Uiso 1 1 calc R
C15 C 0.83699(15) 0.8476(2) 0.07960(5) 0.0222(4) Uani 1 1 d .
H9 H 0.7660 0.8691 0.0666 0.027 Uiso 1 1 calc R
C24 C 0.50844(13) 0.0129(2) 0.11508(5) 0.0184(3) Uani 1 1 d .
C9 C 0.86617(15) 0.3651(2) 0.01426(5) 0.0240(4) Uani 1 1 d .
H5 H 0.7975 0.3905 0.0001 0.029 Uiso 1 1 calc R
C34 C 0.50176(14) 0.0971(2) 0.07471(5) 0.0194(3) Uani 1 1 d .
C36 C 0.55760(16) 0.2589(2) 0.02011(5) 0.0292(4) Uani 1 1 d .
H22 H 0.6127 0.3241 0.0077 0.035 Uiso 1 1 calc R
C2 C 1.01696(14) 0.3197(2) 0.17948(5) 0.0182(3) Uani 1 1 d .
C6 C 1.07007(14) 0.2941(2) 0.05534(5) 0.0214(4) Uani 1 1 d .
H2 H 1.1396 0.2712 0.0692 0.026 Uiso 1 1 calc R
C32 C 0.33221(15) -0.3469(2) 0.08236(5) 0.0238(4) Uani 1 1 d .
H20 H 0.2588 -0.3611 0.0705 0.029 Uiso 1 1 calc R
C30 C 0.50603(16) -0.4631(2) 0.10994(5) 0.0264(4) Uani 1 1 d .
H18 H 0.5512 -0.5570 0.1164 0.032 Uiso 1 1 calc R
C40 C 0.31553(14) -0.0274(2) 0.08075(5) 0.0210(4) Uani 1 1 d .
H25 H 0.2402 -0.0436 0.0669 0.025 Uiso 1 1 calc R
C7 C 1.04768(16) 0.2297(2) 0.01781(5) 0.0262(4) Uani 1 1 d .
H3 H 1.1019 0.1605 0.0062 0.031 Uiso 1 1 calc R
C12 C 1.04484(14) 0.7848(2) 0.11922(5) 0.0214(4) Uani 1 1 d .
H6 H 1.1149 0.7636 0.1329 0.026 Uiso 1 1 calc R
C29 C 0.54783(14) -0.3052(2) 0.11793(5) 0.0217(4) Uani 1 1 d .
H17 H 0.6209 -0.2908 0.1300 0.026 Uiso 1 1 calc R
C8 C 0.94733(16) 0.2653(2) -0.00277(5) 0.0272(4) Uani 1 1 d .
H4 H 0.9336 0.2218 -0.0285 0.033 Uiso 1 1 calc R
C13 C 1.01036(16) 0.9465(2) 0.11112(5) 0.0253(4) Uani 1 1 d .
H7 H 1.0580 1.0360 0.1189 0.030 Uiso 1 1 calc R
C38 C 0.37132(15) 0.1392(2) 0.01910(5) 0.0254(4) Uani 1 1 d .
H24 H 0.2997 0.1217 0.0062 0.031 Uiso 1 1 calc R
C16 C 0.87178(14) 0.6872(2) 0.08670(5) 0.0189(3) Uani 1 1 d .
C37 C 0.45368(17) 0.2330(2) 0.00107(6) 0.0298(4) Uani 1 1 d .
H23 H 0.4383 0.2792 -0.0243 0.036 Uiso 1 1 calc R
C18 C 1.06838(14) 0.2455(2) 0.21544(5) 0.0196(3) Uani 1 1 d .
C35 C 0.58298(15) 0.1912(2) 0.05702(5) 0.0227(4) Uani 1 1 d .
H21 H 0.6547 0.2091 0.0699 0.027 Uiso 1 1 calc R
C31 C 0.39849(16) -0.4839(2) 0.09254(6) 0.0279(4) Uani 1 1 d .
H19 H 0.3701 -0.5920 0.0876 0.033 Uiso 1 1 calc R
C45 C 0.57759(17) 0.3142(3) 0.28651(6) 0.0334(5) Uani 1 1 d .
H29 H 0.5370 0.3839 0.3035 0.040 Uiso 1 1 calc R
C46 C 0.53776(16) 0.2888(2) 0.24813(5) 0.0290(4) Uani 1 1 d .
H30 H 0.4701 0.3416 0.2389 0.035 Uiso 1 1 calc R
C41 C 0.59635(14) 0.1859(2) 0.22285(5) 0.0214(4) Uani 1 1 d .
C42 C 0.69761(15) 0.1159(2) 0.23668(5) 0.0259(4) Uani 1 1 d .
H26 H 0.7403 0.0500 0.2195 0.031 Uiso 1 1 calc R
C22 C 1.07614(18) 0.2159(3) 0.28609(6) 0.0341(5) Uani 1 1 d .
H14 H 1.0462 0.2404 0.3110 0.041 Uiso 1 1 calc R
C14 C 0.90703(16) 0.9777(2) 0.09177(5) 0.0261(4) Uani 1 1 d .
H8 H 0.8840 1.0883 0.0868 0.031 Uiso 1 1 calc R
C26 C 0.43438(14) 0.1517(2) 0.17352(5) 0.0215(4) Uani 1 1 d .
H16 H 0.3806 0.2017 0.1898 0.026 Uiso 1 1 calc R
C25 C 0.54554(14) 0.1425(2) 0.18398(5) 0.0194(3) Uani 1 1 d .
C23 C 1.02462(16) 0.2800(2) 0.25199(5) 0.0265(4) Uani 1 1 d .
H15 H 0.9593 0.3475 0.2536 0.032 Uiso 1 1 calc R
C20 C 1.21283(16) 0.0788(3) 0.24775(6) 0.0338(5) Uani 1 1 d .
H12 H 1.2768 0.0085 0.2463 0.041 Uiso 1 1 calc R
C19 C 1.16273(14) 0.1424(2) 0.21343(5) 0.0251(4) Uani 1 1 d .
H11 H 1.1924 0.1160 0.1886 0.030 Uiso 1 1 calc R
C44 C 0.67612(17) 0.2389(2) 0.30042(5) 0.0316(4) Uani 1 1 d .
H28 H 0.7018 0.2542 0.3271 0.038 Uiso 1 1 calc R
C43 C 0.73714(16) 0.1412(2) 0.27547(6) 0.0303(4) Uani 1 1 d .
H27 H 0.8059 0.0915 0.2847 0.036 Uiso 1 1 calc R
C21 C 1.17053(17) 0.1169(3) 0.28408(6) 0.0359(5) Uani 1 1 d .
H13 H 1.2064 0.0751 0.3076 0.043 Uiso 1 1 calc R

loop_
_atom_site_aniso_label
_atom_site_aniso_U_11
_atom_site_aniso_U_22
_atom_site_aniso_U_33
_atom_site_aniso_U_23
_atom_site_aniso_U_13
_atom_site_aniso_U_12
S1 0.0159(2) 0.0242(2) 0.0186(2) 0.00376(16) -0.00084(15) -0.00097(16)
S2 0.0172(2) 0.0258(2) 0.0195(2) -0.00403(17) -0.00036(16) 0.00105(16)
C4 0.0173(8) 0.0152(8) 0.0189(8) -0.0011(6) 0.0013(6) -0.0009(6)
N2 0.0204(7) 0.0203(7) 0.0218(7) -0.0021(6) 0.0021(6) 0.0014(6)
C11 0.0204(8) 0.0183(8) 0.0153(8) 0.0004(6) 0.0029(6) -0.0009(6)
C10 0.0224(8) 0.0150(8) 0.0192(8) 0.0015(6) 0.0004(7) -0.0024(6)
N1 0.0191(7) 0.0173(7) 0.0203(7) 0.0015(6) 0.0009(6) -0.0015(5)
C28 0.0202(8) 0.0209(9) 0.0151(8) -0.0011(6) 0.0033(6) -0.0001(7)
C39 0.0221(9) 0.0176(8) 0.0211(9) -0.0027(7) 0.0000(7) 0.0034(7)
C1 0.0159(8) 0.0185(8) 0.0176(8) 0.0015(6) 0.0000(6) -0.0001(6)
C5 0.0209(8) 0.0143(8) 0.0178(8) 0.0021(6) 0.0002(6) -0.0031(6)
C27 0.0193(8) 0.0177(8) 0.0214(9) 0.0007(7) 0.0032(7) 0.0021(6)
C33 0.0213(8) 0.0226(9) 0.0157(8) -0.0012(7) 0.0031(6) 0.0007(7)
C17 0.0184(8) 0.0193(8) 0.0199(8) 0.0018(7) -0.0022(6) 0.0002(6)
C3 0.0194(8) 0.0176(8) 0.0199(8) 0.0014(7) 0.0027(6) -0.0014(6)
C15 0.0267(9) 0.0206(9) 0.0195(8) 0.0026(7) 0.0023(7) 0.0032(7)
C24 0.0161(8) 0.0198(8) 0.0193(8) -0.0021(7) 0.0000(6) 0.0007(6)
C9 0.0256(9) 0.0264(9) 0.0197(9) 0.0017(7) -0.0029(7) -0.0050(7)
C34 0.0223(8) 0.0166(8) 0.0193(8) -0.0028(6) 0.0010(7) 0.0032(6)
C36 0.0331(10) 0.0287(10) 0.0262(10) 0.0015(8) 0.0080(8) -0.0027(8)
C2 0.0213(8) 0.0161(8) 0.0174(8) -0.0016(6) 0.0023(6) 0.0002(6)
C6 0.0213(8) 0.0200(8) 0.0230(9) 0.0024(7) 0.0035(7) -0.0011(7)
C32 0.0256(9) 0.0239(9) 0.0220(9) -0.0028(7) 0.0011(7) -0.0029(7)
C30 0.0312(10) 0.0216(9) 0.0263(9) 0.0000(7) 0.0031(8) 0.0059(7)
C40 0.0180(8) 0.0226(9) 0.0224(9) -0.0023(7) -0.0018(7) 0.0007(7)
C7 0.0299(10) 0.0248(9) 0.0244(9) -0.0020(7) 0.0088(7) 0.0003(8)
C12 0.0233(9) 0.0242(9) 0.0168(8) -0.0005(7) 0.0028(7) -0.0037(7)
C29 0.0220(9) 0.0256(9) 0.0176(8) -0.0006(7) 0.0016(7) 0.0032(7)
C8 0.0347(10) 0.0287(10) 0.0184(9) -0.0040(7) 0.0037(7) -0.0072(8)
C13 0.0327(10) 0.0203(9) 0.0233(9) -0.0030(7) 0.0050(7) -0.0062(7)
C38 0.0258(9) 0.0274(9) 0.0228(9) -0.0005(7) -0.0030(7) 0.0050(7)
C16 0.0211(8) 0.0199(8) 0.0157(8) 0.0002(6) 0.0024(6) 0.0000(7)
C37 0.0379(11) 0.0305(10) 0.0211(9) 0.0033(8) 0.0014(8) 0.0042(8)
C18 0.0212(8) 0.0184(8) 0.0190(8) 0.0031(7) -0.0009(6) -0.0018(7)
C35 0.0220(9) 0.0219(9) 0.0243(9) -0.0028(7) 0.0025(7) 0.0004(7)
C31 0.0353(10) 0.0185(9) 0.0299(10) -0.0038(8) 0.0027(8) -0.0021(8)
C45 0.0391(11) 0.0374(11) 0.0240(10) -0.0073(8) 0.0037(8) -0.0043(9)
C46 0.0306(10) 0.0321(10) 0.0241(9) -0.0029(8) -0.0001(8) 0.0040(8)
C41 0.0256(9) 0.0194(8) 0.0192(8) -0.0008(7) 0.0007(7) -0.0060(7)
C42 0.0252(9) 0.0243(9) 0.0282(10) -0.0013(8) -0.0001(7) -0.0042(7)
C22 0.0455(12) 0.0390(11) 0.0178(9) 0.0034(8) 0.0022(8) -0.0032(9)
C14 0.0353(10) 0.0168(9) 0.0268(9) 0.0022(7) 0.0068(8) 0.0027(7)
C26 0.0239(9) 0.0198(8) 0.0209(9) -0.0035(7) 0.0037(7) 0.0018(7)
C25 0.0233(9) 0.0160(8) 0.0192(8) -0.0009(7) 0.0034(7) -0.0001(6)
C23 0.0316(10) 0.0261(9) 0.0221(9) 0.0013(7) 0.0040(7) 0.0035(8)
C20 0.0253(10) 0.0387(12) 0.0371(11) 0.0122(9) -0.0031(8) 0.0071(8)
C19 0.0208(9) 0.0297(10) 0.0248(9) 0.0045(8) 0.0013(7) 0.0013(7)
C44 0.0413(11) 0.0361(11) 0.0170(9) 0.0017(8) -0.0041(8) -0.0151(9)
C43 0.0296(10) 0.0320(10) 0.0286(10) 0.0047(8) -0.0071(8) -0.0068(8)
C21 0.0399(12) 0.0410(12) 0.0258(10) 0.0121(9) -0.0102(9) -0.0039(9)

loop_
_atom_type_symbol
_atom_type_description
_atom_type_scat_dispersion_real
_atom_type_scat_dispersion_imag
_atom_type_scat_source
C C 0.0033 0.0016 'International Tables Vol C Tables 4.2.6.8 and 6.1.1.4'
H H 0.0000 0.0000 'International Tables Vol C Tables 4.2.6.8 and 6.1.1.4'
N N 0.0061 0.0033 'International Tables Vol C Tables 4.2.6.8 and 6.1.1.4'
S S 0.1246 0.1234 'International Tables Vol C Tables 4.2.6.8 and 6.1.1.4'

loop_
_geom_angle_atom_site_label_1
_geom_angle_atom_site_label_2
_geom_angle_atom_site_label_3
_geom_angle
C2 S1 C1 92.15(8)
C25 S2 C24 92.30(8)
N1 C4 C3 129.22(15)
N1 C4 C1 119.00(14)
C3 C4 C1 111.77(13)
C27 N2 C40 109.77(13)
C12 C11 C16 120.76(15)
C12 C11 C1 128.17(15)
C16 C11 C1 111.07(14)
C9 C10 C5 120.09(16)
C9 C10 C17 126.97(15)
C5 C10 C17 112.93(14)
C4 N1 C17 109.73(13)
C29 C28 C33 120.68(16)
C29 C28 C24 127.94(15)
C33 C28 C24 111.37(14)
C38 C39 C34 120.03(16)
C38 C39 C40 126.72(16)
C34 C39 C40 113.23(15)
C5 C1 C11 106.94(13)
C5 C1 C4 104.36(13)
C11 C1 C4 103.57(12)
C5 C1 S1 116.22(11)
C11 C1 S1 117.31(11)
C4 C1 S1 106.93(11)
C6 C5 C10 120.82(15)
C6 C5 C1 127.95(15)
C10 C5 C1 111.21(14)
N2 C27 C26 128.99(15)
N2 C27 C24 119.13(15)
C26 C27 C24 111.82(14)
C32 C33 C28 120.11(16)
C32 C33 C40 127.18(15)
C28 C33 C40 112.70(14)
N1 C17 C16 106.85(13)
N1 C17 C10 107.51(13)
C16 C17 C10 106.36(13)
C2 C3 C4 114.12(15)
C16 C15 C14 119.33(16)
C34 C24 C28 106.70(13)
C34 C24 C27 103.76(13)
C28 C24 C27 104.27(13)
C34 C24 S2 117.95(12)
C28 C24 S2 115.93(12)
C27 C24 S2 106.69(11)
C10 C9 C8 119.30(16)
C35 C34 C39 120.78(16)
C35 C34 C24 128.47(15)
C39 C34 C24 110.73(14)
C37 C36 C35 121.20(17)
C3 C2 C18 127.87(15)
C3 C2 S1 115.02(13)
C18 C2 S1 117.10(12)
C5 C6 C7 118.79(16)
C33 C32 C31 119.44(16)
C31 C30 C29 120.32(17)
N2 C40 C33 107.02(13)
N2 C40 C39 107.35(13)
C33 C40 C39 106.36(13)
C8 C7 C6 120.81(17)
C11 C12 C13 118.76(16)
C28 C29 C30 119.10(16)
C7 C8 C9 120.15(16)
C14 C13 C12 120.62(16)
C39 C38 C37 119.21(17)
C15 C16 C11 120.14(15)
C15 C16 C17 126.92(15)
C11 C16 C17 112.91(14)
C36 C37 C38 120.14(17)
C23 C18 C19 119.32(16)
C23 C18 C2 120.04(15)
C19 C18 C2 120.63(15)
C34 C35 C36 118.63(16)
C30 C31 C32 120.31(17)
C46 C45 C44 120.52(19)
C45 C46 C41 120.41(18)
C42 C41 C46 118.55(16)
C42 C41 C25 121.45(16)
C46 C41 C25 119.77(16)
C41 C42 C43 120.74(17)
C21 C22 C23 120.48(19)
C13 C14 C15 120.36(16)
C25 C26 C27 114.77(15)
C26 C25 C41 125.60(15)
C26 C25 S2 114.28(13)
C41 C25 S2 119.95(13)
C22 C23 C18 120.06(18)
C21 C20 C19 120.48(18)
C20 C19 C18 119.87(17)
C43 C44 C45 119.85(17)
C44 C43 C42 119.84(18)
C22 C21 C20 119.76(18)

loop_
_geom_bond_atom_site_label_1
_geom_bond_atom_site_label_2
_geom_bond_distance
S1 C2 1.7666(17)
S1 C1 1.8037(16)
S2 C25 1.7696(17)
S2 C24 1.8111(16)
C4 N1 1.281(2)
C4 C3 1.437(2)
C4 C1 1.550(2)
N2 C27 1.280(2)
N2 C40 1.504(2)
C11 C12 1.383(2)
C11 C16 1.402(2)
C11 C1 1.528(2)
C10 C9 1.381(2)
C10 C5 1.397(2)
C10 C17 1.520(2)
N1 C17 1.504(2)
C28 C29 1.384(2)
C28 C33 1.400(2)
C28 C24 1.530(2)
C39 C38 1.384(2)
C39 C34 1.403(2)
C39 C40 1.518(2)
C1 C5 1.524(2)
C5 C6 1.383(2)
C27 C26 1.432(2)
C27 C24 1.547(2)
C33 C32 1.382(2)
C33 C40 1.515(2)
C17 C16 1.515(2)
C3 C2 1.348(2)
C15 C16 1.382(2)
C15 C14 1.393(3)
C24 C34 1.528(2)
C9 C8 1.398(3)
C34 C35 1.382(2)
C36 C37 1.382(3)
C36 C35 1.388(3)
C2 C18 1.469(2)
C6 C7 1.391(2)
C32 C31 1.395(3)
C30 C31 1.392(3)
C30 C29 1.394(2)
C7 C8 1.384(3)
C12 C13 1.395(2)
C13 C14 1.388(3)
C38 C37 1.396(3)
C18 C23 1.390(2)
C18 C19 1.398(2)
C45 C46 1.381(3)
C45 C44 1.383(3)
C46 C41 1.399(2)
C41 C42 1.391(2)
C41 C25 1.469(2)
C42 C43 1.393(3)
C22 C21 1.379(3)
C22 C23 1.386(3)
C26 C25 1.351(2)
C20 C21 1.382(3)
C20 C19 1.384(3)
C44 C43 1.382(3)

loop_
_geom_torsion_atom_site_label_1
_geom_torsion_atom_site_label_2
_geom_torsion_atom_site_label_3
_geom_torsion_atom_site_label_4
_geom_torsion
C3 C4 N1 C17 179.66(16)
C1 C4 N1 C17 -0.8(2)
C12 C11 C1 C5 -122.93(17)
C16 C11 C1 C5 57.99(17)
C12 C11 C1 C4 127.18(17)
C16 C11 C1 C4 -51.90(17)
C12 C11 C1 S1 9.7(2)
C16 C11 C1 S1 -169.39(11)
N1 C4 C1 C5 -55.09(19)
C3 C4 C1 C5 124.49(14)
N1 C4 C1 C11 56.70(18)
C3 C4 C1 C11 -123.73(14)
N1 C4 C1 S1 -178.78(12)
C3 C4 C1 S1 0.80(16)
C2 S1 C1 C5 -116.31(12)
C2 S1 C1 C11 115.39(13)
C2 S1 C1 C4 -0.28(12)
C9 C10 C5 C6 -1.2(2)
C17 C10 C5 C6 177.95(14)
C9 C10 C5 C1 -179.76(15)
C17 C10 C5 C1 -0.62(19)
C11 C1 C5 C6 124.48(17)
C4 C1 C5 C6 -126.18(17)
S1 C1 C5 C6 -8.7(2)
C11 C1 C5 C10 -57.08(17)
C4 C1 C5 C10 52.26(17)
S1 C1 C5 C10 169.72(11)
C40 N2 C27 C26 -177.31(16)
C40 N2 C27 C24 -0.3(2)
C29 C28 C33 C32 1.9(2)
C24 C28 C33 C32 -177.11(15)
C29 C28 C33 C40 -179.33(15)
C24 C28 C33 C40 1.70(19)
C4 N1 C17 C16 -56.80(17)
C4 N1 C17 C10 57.05(17)
C9 C10 C17 N1 122.04(17)
C5 C10 C17 N1 -57.03(17)
C9 C10 C17 C16 -123.79(18)
C5 C10 C17 C16 57.14(17)
N1 C4 C3 C2 178.43(17)
C1 C4 C3 C2 -1.1(2)
C29 C28 C24 C34 122.37(17)
C33 C28 C24 C34 -58.75(17)
C29 C28 C24 C27 -128.21(17)
C33 C28 C24 C27 50.67(17)
C29 C28 C24 S2 -11.2(2)
C33 C28 C24 S2 167.63(12)
N2 C27 C24 C34 56.48(19)
C26 C27 C24 C34 -125.99(14)
N2 C27 C24 C28 -55.08(19)
C26 C27 C24 C28 122.45(15)
N2 C27 C24 S2 -178.27(13)
C26 C27 C24 S2 -0.74(17)
C25 S2 C24 C34 118.42(13)
C25 S2 C24 C28 -113.29(13)
C25 S2 C24 C27 2.31(12)
C5 C10 C9 C8 1.5(2)
C17 C10 C9 C8 -177.48(16)
C38 C39 C34 C35 1.3(2)
C40 C39 C34 C35 -177.23(15)
C38 C39 C34 C24 179.60(15)
C40 C39 C34 C24 1.13(19)
C28 C24 C34 C35 -125.05(18)
C27 C24 C34 C35 125.17(18)
S2 C24 C34 C35 7.5(2)
C28 C24 C34 C39 56.76(17)
C27 C24 C34 C39 -53.02(17)
S2 C24 C34 C39 -170.71(11)
C4 C3 C2 C18 179.46(15)
C4 C3 C2 S1 0.90(19)
C1 S1 C2 C3 -0.33(14)
C1 S1 C2 C18 -179.06(13)
C10 C5 C6 C7 -0.2(2)
C1 C5 C6 C7 178.12(16)
C28 C33 C32 C31 -1.5(3)
C40 C33 C32 C31 179.91(17)
C27 N2 C40 C33 57.42(17)
C27 N2 C40 C39 -56.43(17)
C32 C33 C40 N2 119.85(18)
C28 C33 C40 N2 -58.85(18)
C32 C33 C40 C39 -125.63(18)
C28 C33 C40 C39 55.66(18)
C38 C39 C40 N2 -121.68(18)
C34 C39 C40 N2 56.68(17)
C38 C39 C40 C33 124.03(18)
C34 C39 C40 C33 -57.62(18)
C5 C6 C7 C8 1.2(3)
C16 C11 C12 C13 0.1(2)
C1 C11 C12 C13 -178.89(16)
C33 C28 C29 C30 -0.8(2)
C24 C28 C29 C30 177.98(16)
C31 C30 C29 C28 -0.6(3)
C6 C7 C8 C9 -0.9(3)
C10 C9 C8 C7 -0.5(3)
C11 C12 C13 C14 1.2(3)
C34 C39 C38 C37 -0.7(3)
C40 C39 C38 C37 177.59(16)
C14 C15 C16 C11 1.8(2)
C14 C15 C16 C17 179.95(16)
C12 C11 C16 C15 -1.6(2)
C1 C11 C16 C15 177.53(15)
C12 C11 C16 C17 179.99(15)
C1 C11 C16 C17 -0.85(19)
N1 C17 C16 C15 -119.74(18)
C10 C17 C16 C15 125.65(18)
N1 C17 C16 C11 58.50(17)
C10 C17 C16 C11 -56.11(18)
C35 C36 C37 C38 0.8(3)
C39 C38 C37 C36 -0.4(3)
C3 C2 C18 C23 -45.3(3)
S1 C2 C18 C23 133.20(15)
C3 C2 C18 C19 135.87(19)
S1 C2 C18 C19 -45.6(2)
C39 C34 C35 C36 -0.8(2)
C24 C34 C35 C36 -178.82(16)
C37 C36 C35 C34 -0.3(3)
C29 C30 C31 C32 1.0(3)
C33 C32 C31 C30 0.1(3)
C44 C45 C46 C41 0.3(3)
C45 C46 C41 C42 -2.7(3)
C45 C46 C41 C25 171.89(17)
C46 C41 C42 C43 3.0(3)
C25 C41 C42 C43 -171.49(16)
C12 C13 C14 C15 -1.0(3)
C16 C15 C14 C13 -0.5(3)
N2 C27 C26 C25 175.29(17)
C24 C27 C26 C25 -1.9(2)
C27 C26 C25 C41 -171.40(15)
C27 C26 C25 S2 3.9(2)
C42 C41 C25 C26 154.24(18)
C46 C41 C25 C26 -20.2(3)
C42 C41 C25 S2 -20.8(2)
C46 C41 C25 S2 164.76(14)
C24 S2 C25 C26 -3.65(14)
C24 S2 C25 C41 171.91(14)
C21 C22 C23 C18 -0.4(3)
C19 C18 C23 C22 1.7(3)
C2 C18 C23 C22 -177.13(17)
C21 C20 C19 C18 -0.2(3)
C23 C18 C19 C20 -1.4(3)
C2 C18 C19 C20 177.43(17)
C46 C45 C44 C43 1.9(3)
C45 C44 C43 C42 -1.6(3)
C41 C42 C43 C44 -0.9(3)
C23 C22 C21 C20 -1.2(3)
C19 C20 C21 C22 1.5(3)
